data_7717896
loop_
_publ_author_name
'Tharmalingam, Balamurugan'
'Kishore Kumar, Rajendran'
'Anitha, Ottoor'
'Kaminsky, Werner'
'Ma\/lecki, Jan Grzegorz'
'Balasubramanian, Murugesapandian'

_publ_section_title
;
 Tetra-Coordinated Organoboron Complexes with
 Triaminoguanidine-Salicylidene based Ligands: Aggregation Induced
 Enhanced Emission and Mechanoresponsive Features
;
_journal_name_full 'Dalton Transactions'
_journal_paper_doi 10.1039/D4DT03217A
_journal_year 2025
_chemical_formula_moiety 'C46 H53 B2 N9 O3'
_chemical_formula_sum 'C46 H53 B2 N9 O3'
_chemical_formula_weight 801.59
_space_group_IT_number 2
_space_group_name_Hall '-P 1'
_space_group_name_H-M_alt 'P -1'
_symmetry_cell_setting triclinic
_symmetry_Int_Tables_number 2
_symmetry_space_group_name_Hall '-P 1'
_symmetry_space_group_name_H-M 'P -1'
_atom_sites_solution_hydrogens mixed
_atom_sites_solution_primary direct
_audit_conform_dict_location ftp://ftp.iucr.org/pub/cif_core.dic
_audit_conform_dict_name cif_core.dic
_audit_conform_dict_version 2.4.3
_audit_creation_date 2019-09-25T16:21:38-00:00
_audit_creation_method 'WinGX routine CIF_UPDATE'
_audit_update_record
;
2020-04-14 deposited with the CCDC.	2025-01-24 downloaded from the CCDC.
;
_cell_angle_alpha 90.406(4)
_cell_angle_beta 108.715(3)
_cell_angle_gamma 90.449(3)
_cell_formula_units_Z 4
_cell_length_a 13.9824(9)
_cell_length_b 19.1267(12)
_cell_length_c 20.5066(13)
_cell_measurement_reflns_used 9173
_cell_measurement_temperature 100(2)
_cell_measurement_theta_max 28.16
_cell_measurement_theta_min 2.36
_cell_measurement_wavelength 0.71073
_cell_volume 5193.8(6)
_computing_cell_refinement 'SAINT V8.34A integration software'
_computing_data_collection 'Bruker APEX2 software'
_computing_data_reduction 'SORTAV (Blessing, 1995)'
_computing_molecular_graphics 'ORTEP-3 for Windows (Farrugia, 2012)'
_computing_publication_material 'WinGX publication routines (Farrugia, 2012)'
_computing_structure_refinement 'SHELXL-2014/7 (Sheldrick, 2014)'
_computing_structure_solution 'SHELXS-2013 (Sheldrick, 2008)'
_diffrn_ambient_temperature 100(2)
_diffrn_detector 'APEX-II CCD'
_diffrn_measured_fraction_theta_full 0.998
_diffrn_measured_fraction_theta_max 0.998
_diffrn_measurement_device '\k-geometry diffractometer'
_diffrn_measurement_device_type 'Bruker APEX-II'
_diffrn_measurement_method '\f or \w oscillation scans'
_diffrn_orient_matrix_UB_11 -0.041539
_diffrn_orient_matrix_UB_12 0.042003
_diffrn_orient_matrix_UB_13 0.001251
_diffrn_orient_matrix_UB_21 0.031003
_diffrn_orient_matrix_UB_22 0.002681
_diffrn_orient_matrix_UB_23 0.051207
_diffrn_orient_matrix_UB_31 0.054917
_diffrn_orient_matrix_UB_32 0.031025
_diffrn_orient_matrix_UB_33 -0.005239
_diffrn_radiation_monochromator graphite
_diffrn_radiation_probe x-ray
_diffrn_radiation_type MoK\a
_diffrn_radiation_wavelength 0.71073
_diffrn_reflns_av_R_equivalents 0.0348
_diffrn_reflns_av_unetI/netI 0.0501
_diffrn_reflns_Laue_measured_fraction_full 0.998
_diffrn_reflns_Laue_measured_fraction_max 0.998
_diffrn_reflns_limit_h_max 16
_diffrn_reflns_limit_h_min -16
_diffrn_reflns_limit_k_max 22
_diffrn_reflns_limit_k_min -22
_diffrn_reflns_limit_l_max 24
_diffrn_reflns_limit_l_min -24
_diffrn_reflns_number 36644
_diffrn_reflns_point_group_measured_fraction_full 0.998
_diffrn_reflns_point_group_measured_fraction_max 0.998
_diffrn_reflns_theta_full 25
_diffrn_reflns_theta_max 25.027
_diffrn_reflns_theta_min 1.487
_diffrn_source 'sealed x-ray tube'
_diffrn_standards_number 0
_exptl_absorpt_coefficient_mu 0.065
_exptl_absorpt_correction_T_max 0.746
_exptl_absorpt_correction_T_min 0.695
_exptl_absorpt_correction_type multi-scan
_exptl_absorpt_process_details
;
SADABS-2012/1 - Bruker AXS area detector scaling and absorption correction
;
_exptl_crystal_colour red
_exptl_crystal_density_diffrn 1.025
_exptl_crystal_density_method 'not measured'
_exptl_crystal_description prism
_exptl_crystal_F_000 1704
_exptl_crystal_size_max 0.29
_exptl_crystal_size_mid 0.15
_exptl_crystal_size_min 0.1
_refine_diff_density_max 0.688
_refine_diff_density_min -0.404
_refine_diff_density_rms 0.064
_refine_ls_extinction_method none
_refine_ls_goodness_of_fit_ref 1.047
_refine_ls_hydrogen_treatment constr
_refine_ls_matrix_type full
_refine_ls_number_constraints 0
_refine_ls_number_parameters 1096
_refine_ls_number_reflns 18339
_refine_ls_number_restraints 115
_refine_ls_restrained_S_all 1.057
_refine_ls_R_factor_all 0.1011
_refine_ls_R_factor_gt 0.0682
_refine_ls_shift/su_max 0.001
_refine_ls_shift/su_mean 0
_refine_ls_structure_factor_coef Fsqd
_refine_ls_weighting_details 'w=1/[\s^2^(Fo^2^)+(0.1237P)^2^+1.0589P] where P=(Fo^2^+2Fc^2^)/3'
_refine_ls_weighting_scheme calc
_refine_ls_wR_factor_gt 0.187
_refine_ls_wR_factor_ref 0.2119
_reflns_Friedel_coverage 0
_reflns_number_gt 12046
_reflns_number_total 18339
_reflns_threshold_expression 'I > 2\s(I)'
_cod_data_source_file d4dt03217a2.cif
_cod_data_source_block shelx_CCDC3
_cod_database_code 7717896
_shelx_estimated_absorpt_t_min 0.981
_shelx_estimated_absorpt_t_max 0.993

loop_
_symmetry_equiv_pos_as_xyz
'x, y, z'
'-x, -y, -z'

loop_
_atom_site_label
_atom_site_type_symbol
_atom_site_fract_x
_atom_site_fract_y
_atom_site_fract_z
_atom_site_U_iso_or_equiv
_atom_site_adp_type
_atom_site_occupancy
_atom_site_site_symmetry_order
_atom_site_calc_flag
_atom_site_refinement_flags_posn
_atom_site_refinement_flags_adp
_atom_site_refinement_flags_occupancy
_atom_site_disorder_assembly
_atom_site_disorder_group
C1 C 0.26209(18) 0.36756(12) 0.27388(12) 0.0197(5) Uani 1 1 d . . . . .
C2 C 0.23159(17) 0.30274(12) 0.42612(12) 0.0185(5) Uani 1 1 d . . . . .
H2 H 0.2075 0.2604 0.4394 0.022 Uiso 1 1 calc R U . . .
C3 C 0.24710(17) 0.35744(12) 0.47602(12) 0.0192(5) Uani 1 1 d . . . . .
C4 C 0.28197(17) 0.42758(12) 0.47470(12) 0.0187(5) Uani 1 1 d . . . . .
C5 C 0.27688(18) 0.47530(12) 0.52372(13) 0.0242(6) Uani 1 1 d . . . . .
H5 H 0.3002 0.5217 0.5212 0.029 Uiso 1 1 calc R U . . .
C6 C 0.2388(2) 0.45897(13) 0.57761(14) 0.0291(6) Uani 1 1 d . . . . .
C7 C 0.2096(2) 0.38824(13) 0.58113(14) 0.0301(6) Uani 1 1 d . . . . .
H7 H 0.1868 0.3738 0.6179 0.036 Uiso 1 1 calc R U . . .
C8 C 0.21378(18) 0.34121(13) 0.53257(13) 0.0235(6) Uani 1 1 d . . . . .
H8 H 0.1931 0.2945 0.5366 0.028 Uiso 1 1 calc R U . . .
C9 C 0.1830(3) 0.49382(16) 0.67712(19) 0.0530(10) Uani 1 1 d . . . . .
H9A H 0.1318 0.4562 0.6601 0.064 Uiso 1 1 calc R U . . .
H9B H 0.1474 0.5365 0.6837 0.064 Uiso 1 1 calc R U . . .
C10 C 0.2553(4) 0.4729(2) 0.7449(2) 0.0879(15) Uani 1 1 d . . . . .
H10A H 0.2183 0.4646 0.7775 0.132 Uiso 1 1 calc R U . . .
H10B H 0.2897 0.43 0.7391 0.132 Uiso 1 1 calc R U . . .
H10C H 0.3053 0.5104 0.7627 0.132 Uiso 1 1 calc R U . . .
C11 C 0.2638(3) 0.58054(16) 0.6209(2) 0.0621(12) Uani 1 1 d . . . . .
H11A H 0.3259 0.5813 0.6077 0.074 Uiso 1 1 calc R U . . .
H11B H 0.2801 0.6024 0.6671 0.074 Uiso 1 1 calc R U . . .
C12 C 0.1840(3) 0.62308(18) 0.5701(2) 0.0790(15) Uani 1 1 d . . . . .
H12A H 0.2088 0.6711 0.5698 0.118 Uiso 1 1 calc R U . . .
H12B H 0.1685 0.6024 0.524 0.118 Uiso 1 1 calc R U . . .
H12C H 0.1227 0.6234 0.5835 0.118 Uiso 1 1 calc R U . . .
C13 C 0.08284(18) 0.24079(13) 0.19831(13) 0.0235(6) Uani 1 1 d . . . . .
H13 H 0.0549 0.2591 0.1533 0.028 Uiso 1 1 calc R U . . .
C14 C 0.04154(18) 0.17841(13) 0.21646(13) 0.0237(6) Uani 1 1 d . . . . .
C15 C 0.06888(18) 0.15768(12) 0.28546(13) 0.0222(6) Uani 1 1 d . . . . .
C16 C 0.02394(19) 0.10134(12) 0.30515(14) 0.0258(6) Uani 1 1 d . . . . .
H16 H 0.0432 0.0892 0.3524 0.031 Uiso 1 1 calc R U . . .
C17 C -0.05062(19) 0.06107(13) 0.25614(14) 0.0273(6) Uani 1 1 d . . . . .
C18 C -0.07581(19) 0.08092(13) 0.18679(14) 0.0293(6) Uani 1 1 d . . . . .
H18 H -0.124 0.054 0.1523 0.035 Uiso 1 1 calc R U . . .
C19 C -0.03217(18) 0.13824(13) 0.16809(14) 0.0263(6) Uani 1 1 d . . . . .
H19 H -0.0524 0.1512 0.121 0.032 Uiso 1 1 calc R U . . .
C20 C -0.1653(2) -0.04129(14) 0.22451(16) 0.0371(7) Uani 1 1 d . . . . .
H20A H -0.2109 -0.013 0.1873 0.045 Uiso 1 1 calc R U . . .
H20B H -0.2075 -0.0675 0.2468 0.045 Uiso 1 1 calc R U . . .
C21 C -0.1103(2) -0.09337(15) 0.19283(19) 0.0480(8) Uani 1 1 d . . . . .
H21A H -0.1598 -0.1232 0.1593 0.072 Uiso 1 1 calc R U . . .
H21B H -0.0696 -0.0679 0.1696 0.072 Uiso 1 1 calc R U . . .
H21C H -0.0662 -0.1224 0.2292 0.072 Uiso 1 1 calc R U . . .
C22 C -0.0778(2) -0.00919(17) 0.34956(19) 0.0551(9) Uani 1 1 d . U . . .
H22A H -0.068 0.0355 0.3756 0.066 Uiso 1 1 calc R U . . .
H22B H -0.1377 -0.0332 0.3552 0.066 Uiso 1 1 calc R U . . .
C23 C 0.0105(3) -0.0526(2) 0.3781(3) 0.0877(15) Uani 1 1 d . . . . .
H23A H 0.0202 -0.061 0.4269 0.132 Uiso 1 1 calc R U . . .
H23B H 0.0005 -0.0973 0.3531 0.132 Uiso 1 1 calc R U . . .
H23C H 0.0702 -0.0286 0.3735 0.132 Uiso 1 1 calc R U . . .
C24 C 0.43325(18) 0.50297(12) 0.33206(13) 0.0212(5) Uani 1 1 d . . . . .
H24 H 0.4755 0.5109 0.3781 0.025 Uiso 1 1 d R U . A .
C25 C 0.4452(2) 0.55736(13) 0.28433(14) 0.0174(8) Uani 0.800(4) 1 d DG U P A 1
C26 C 0.38977(17) 0.56563(11) 0.21526(14) 0.0175(8) Uani 0.800(4) 1 d DG U P A 1
C27 C 0.41419(19) 0.61928(13) 0.17785(11) 0.0274(9) Uani 0.800(4) 1 d DG U P A 1
H27 H 0.3763 0.6249 0.1306 0.033 Uiso 0.800(4) 1 calc R U P A 1
C28 C 0.4940(2) 0.66465(12) 0.20949(14) 0.0334(10) Uani 0.800(4) 1 d DG U P A 1
C29 C 0.54941(18) 0.65638(14) 0.27856(14) 0.0304(10) Uani 0.800(4) 1 d DG U P A 1
H29 H 0.604 0.6874 0.3002 0.036 Uiso 0.800(4) 1 calc R U P A 1
C30 C 0.5250(2) 0.60273(16) 0.31598(11) 0.0263(9) Uani 0.800(4) 1 d DG U P A 1
H30 H 0.5629 0.5971 0.3632 0.032 Uiso 0.800(4) 1 calc R U P A 1
C31 C 0.6142(5) 0.7611(4) 0.2011(4) 0.095(3) Uani 0.800(4) 1 d D U P A 1
H31A H 0.6046 0.8048 0.1743 0.114 Uiso 0.800(4) 1 calc R U P A 1
H31B H 0.6177 0.7744 0.2485 0.114 Uiso 0.800(4) 1 calc R U P A 1
C32 C 0.7047(5) 0.7374(3) 0.2047(3) 0.0858(19) Uani 0.800(4) 1 d D U P A 1
H32A H 0.756 0.7733 0.2255 0.129 Uiso 0.800(4) 1 calc R U P A 1
H32B H 0.7191 0.6953 0.2331 0.129 Uiso 0.800(4) 1 calc R U P A 1
H32C H 0.7059 0.7259 0.1583 0.129 Uiso 0.800(4) 1 calc R U P A 1
C33 C 0.4605(4) 0.7287(2) 0.0983(3) 0.0687(16) Uani 0.800(4) 1 d D U P A 1
H33A H 0.3875 0.723 0.0918 0.082 Uiso 0.800(4) 1 calc R U P A 1
H33B H 0.4721 0.7769 0.0852 0.082 Uiso 0.800(4) 1 calc R U P A 1
C34 C 0.4894(5) 0.6790(3) 0.0537(3) 0.102(3) Uani 0.800(4) 1 d D U P A 1
H34A H 0.4494 0.6875 0.0056 0.154 Uiso 0.800(4) 1 calc R U P A 1
H34B H 0.5613 0.6851 0.0594 0.154 Uiso 0.800(4) 1 calc R U P A 1
H34C H 0.4768 0.6312 0.066 0.154 Uiso 0.800(4) 1 calc R U P A 1
O3 O 0.3082(2) 0.52646(18) 0.1796(2) 0.0284(9) Uani 0.800(4) 1 d D U P A 1
H3 H 0.3026 0.492 0.2033 0.043 Uiso 0.800(4) 1 calc R U P A 1
N9 N 0.5187(3) 0.7180(2) 0.17147(19) 0.0549(14) Uani 0.800(4) 1 d D U P A 1
C25B C 0.4667(11) 0.5459(7) 0.2830(7) 0.0174(8) Uani 0.200(4) 1 d DG . P A 2
C26B C 0.4168(8) 0.5502(5) 0.2127(7) 0.0175(8) Uani 0.200(4) 1 d DG . P A 2
C27B C 0.4461(9) 0.6004(6) 0.1740(5) 0.0274(9) Uani 0.200(4) 1 d DG . P A 2
H27B H 0.412 0.6034 0.1259 0.033 Uiso 0.200(4) 1 calc R U P A 2
C28B C 0.5253(9) 0.6463(6) 0.2056(6) 0.0334(10) Uani 0.200(4) 1 d DG . P A 2
C29B C 0.5752(9) 0.6420(7) 0.2760(7) 0.0304(10) Uani 0.200(4) 1 d DG . P A 2
H29B H 0.6293 0.6733 0.2976 0.036 Uiso 0.200(4) 1 calc R U P A 2
C30B C 0.5459(11) 0.5918(8) 0.3147(5) 0.0263(9) Uani 0.200(4) 1 d DG . P A 2
H30B H 0.58 0.5888 0.3628 0.032 Uiso 0.200(4) 1 calc R U P A 2
C31B C 0.578(2) 0.7714(11) 0.1997(16) 0.0858(19) Uani 0.200(4) 1 d D . P A 2
H31C H 0.5474 0.8031 0.1607 0.103 Uiso 0.200(4) 1 calc R U P A 2
H31D H 0.5356 0.775 0.2302 0.103 Uiso 0.200(4) 1 calc R U P A 2
C32B C 0.6637(17) 0.7992(11) 0.2337(10) 0.0858(19) Uani 0.200(4) 1 d D . P A 2
H32D H 0.6535 0.8471 0.2473 0.129 Uiso 0.200(4) 1 calc R U P A 2
H32E H 0.6955 0.7717 0.275 0.129 Uiso 0.200(4) 1 calc R U P A 2
H32F H 0.7074 0.8001 0.2048 0.129 Uiso 0.200(4) 1 calc R U P A 2
C33B C 0.5203(16) 0.6930(10) 0.0930(9) 0.0687(16) Uani 0.200(4) 1 d D . P A 2
H33C H 0.5754 0.709 0.076 0.082 Uiso 0.200(4) 1 calc R U P A 2
H33D H 0.5066 0.6433 0.079 0.082 Uiso 0.200(4) 1 calc R U P A 2
C34B C 0.4315(16) 0.7317(14) 0.0568(13) 0.102(3) Uani 0.200(4) 1 d D . P A 2
H34D H 0.4158 0.7244 0.0071 0.154 Uiso 0.200(4) 1 calc R U P A 2
H34E H 0.3744 0.7155 0.0708 0.154 Uiso 0.200(4) 1 calc R U P A 2
H34F H 0.4437 0.7816 0.0678 0.154 Uiso 0.200(4) 1 calc R U P A 2
O3B O 0.3341(11) 0.5128(9) 0.1792(11) 0.0284(9) Uani 0.200(4) 1 d D . P A 2
H3B H 0.3178 0.4876 0.2074 0.043 Uiso 0.200(4) 1 d R U P A 2
N9B N 0.5593(13) 0.6954(8) 0.1684(7) 0.0549(14) Uani 0.200(4) 1 d D . P A 2
C35 C 0.46721(18) 0.37211(12) 0.43481(12) 0.0197(5) Uani 1 1 d . U . . .
C36 C 0.50832(18) 0.31346(12) 0.41311(13) 0.0221(6) Uani 1 1 d . . . . .
H36 H 0.4732 0.2921 0.37 0.027 Uiso 1 1 calc R U . . .
C37 C 0.59921(19) 0.28602(13) 0.45325(14) 0.0266(6) Uani 1 1 d . . . . .
H37 H 0.6257 0.2461 0.4375 0.032 Uiso 1 1 calc R U . . .
C38 C 0.65194(19) 0.31636(13) 0.51622(14) 0.0282(6) Uani 1 1 d . . . . .
H38 H 0.7146 0.2976 0.5434 0.034 Uiso 1 1 calc R U . . .
C39 C 0.61292(19) 0.37382(12) 0.53911(13) 0.0245(6) Uani 1 1 d . . . . .
H39 H 0.6484 0.3948 0.5823 0.029 Uiso 1 1 calc R U . . .
C40 C 0.52189(18) 0.40075(12) 0.49890(12) 0.0209(5) Uani 1 1 d . . . . .
H40 H 0.4955 0.4402 0.5155 0.025 Uiso 1 1 calc R U . . .
C41 C 0.30871(19) 0.19409(12) 0.31187(13) 0.0224(6) Uani 1 1 d . . . . .
C42 C 0.3616(2) 0.15632(14) 0.36920(14) 0.0308(6) Uani 1 1 d . . . . .
H42 H 0.3372 0.1546 0.4074 0.037 Uiso 1 1 calc R U . . .
C43 C 0.4486(2) 0.12117(15) 0.37252(17) 0.0409(7) Uani 1 1 d . . . . .
H43 H 0.4845 0.0969 0.4132 0.049 Uiso 1 1 calc R U . . .
C44 C 0.4834(2) 0.12116(15) 0.31730(17) 0.0410(8) Uani 1 1 d . . . . .
H44 H 0.543 0.0965 0.3192 0.049 Uiso 1 1 calc R U . . .
C45 C 0.4316(2) 0.15701(15) 0.25926(17) 0.0436(8) Uani 1 1 d . . . . .
H45 H 0.4552 0.1569 0.2207 0.052 Uiso 1 1 calc R U . . .
C46 C 0.3452(2) 0.19333(13) 0.25637(15) 0.0315(6) Uani 1 1 d . . . . .
H46 H 0.3104 0.2181 0.2158 0.038 Uiso 1 1 calc R U . . .
C47 C 0.71177(18) 0.14085(12) 0.22543(12) 0.0194(5) Uani 1 1 d . . . . .
C48 C 0.54186(18) 0.00487(12) 0.16487(13) 0.0204(5) Uani 1 1 d . . . . .
H48 H 0.5037 -0.0054 0.1183 0.024 Uiso 1 1 calc R U . . .
C49 C 0.52173(18) -0.04209(12) 0.21331(13) 0.0230(6) Uani 1 1 d . . . . .
C50 C 0.57371(18) -0.04885(12) 0.28471(13) 0.0234(6) Uani 1 1 d . . . . .
C51 C 0.5391(2) -0.09524(13) 0.32399(14) 0.0310(6) Uani 1 1 d . . . . .
H51 H 0.5728 -0.0969 0.3722 0.037 Uiso 1 1 calc R U . . .
C52 C 0.4558(2) -0.13982(14) 0.29470(15) 0.0366(7) Uani 1 1 d . . . . .
C53 C 0.4066(2) -0.13555(15) 0.22277(15) 0.0410(8) Uani 1 1 d . . . . .
H53 H 0.351 -0.1657 0.2008 0.049 Uiso 1 1 calc R U . . .
C54 C 0.4392(2) -0.08792(14) 0.18510(14) 0.0340(7) Uani 1 1 d . . . . .
H54 H 0.4043 -0.0856 0.1371 0.041 Uiso 1 1 calc R U . . .
C55 C 0.3498(3) -0.24202(17) 0.30401(18) 0.0539(9) Uani 1 1 d . . . . .
H55A H 0.3657 -0.283 0.3348 0.065 Uiso 1 1 calc R U . . .
H55B H 0.3572 -0.2562 0.2594 0.065 Uiso 1 1 calc R U . . .
C56 C 0.2430(3) -0.2213(2) 0.2927(2) 0.0750(12) Uani 1 1 d . . . . .
H56A H 0.1978 -0.2607 0.2724 0.113 Uiso 1 1 calc R U . . .
H56B H 0.2348 -0.2082 0.3369 0.113 Uiso 1 1 calc R U . . .
H56C H 0.2263 -0.1814 0.2615 0.113 Uiso 1 1 calc R U . . .
C57 C 0.4671(2) -0.18444(16) 0.40943(16) 0.0429(8) Uani 1 1 d . . . . .
H57A H 0.415 -0.1991 0.43 0.052 Uiso 1 1 calc R U . . .
H57B H 0.4883 -0.136 0.4253 0.052 Uiso 1 1 calc R U . . .
C58 C 0.5555(2) -0.23110(16) 0.43466(17) 0.0442(8) Uani 1 1 d . . . . .
H58A H 0.582 -0.2285 0.485 0.066 Uiso 1 1 calc R U . . .
H58B H 0.5348 -0.2793 0.4201 0.066 Uiso 1 1 calc R U . . .
H58C H 0.6081 -0.2163 0.4155 0.066 Uiso 1 1 calc R U . . .
C59 C 0.75163(18) 0.20626(12) 0.07655(12) 0.0221(5) Uani 1 1 d . . . . .
H59 H 0.7729 0.2493 0.0626 0.027 Uiso 1 1 calc R U . . .
C60 C 0.74531(18) 0.14926(12) 0.02975(12) 0.0204(5) Uani 1 1 d . . . . .
C61 C 0.71558(17) 0.07815(12) 0.03272(12) 0.0194(5) Uani 1 1 d . . . . .
C62 C 0.73781(18) 0.02791(13) -0.00884(13) 0.0227(6) Uani 1 1 d . . . . .
H62 H 0.7176 -0.0191 -0.0054 0.027 Uiso 1 1 calc R U . . .
C63 C 0.78895(19) 0.04328(13) -0.05592(14) 0.0267(6) Uani 1 1 d . . . . .
C64 C 0.81126(19) 0.11453(13) -0.06301(13) 0.0276(6) Uani 1 1 d . . . . .
H64 H 0.8413 0.1278 -0.0966 0.033 Uiso 1 1 calc R U . . .
C65 C 0.78988(18) 0.16431(13) -0.02195(13) 0.0239(6) Uani 1 1 d . . . . .
H65 H 0.8056 0.2117 -0.0282 0.029 Uiso 1 1 calc R U . . .
C66 C 0.8796(2) 0.00574(17) -0.13506(17) 0.0456(8) Uani 1 1 d . . . . .
H66A H 0.9274 -0.0333 -0.1298 0.055 Uiso 1 1 calc R U . . .
H66B H 0.9195 0.049 -0.1182 0.055 Uiso 1 1 calc R U . . .
C67 C 0.8210(3) 0.01354(19) -0.20902(19) 0.0591(10) Uani 1 1 d . . . . .
H67A H 0.8674 0.0225 -0.2352 0.089 Uiso 1 1 calc R U . . .
H67B H 0.7824 -0.0295 -0.2262 0.089 Uiso 1 1 calc R U . . .
H67C H 0.7745 0.0528 -0.2146 0.089 Uiso 1 1 calc R U . . .
C68 C 0.7912(2) -0.08192(15) -0.08691(17) 0.0433(8) Uani 1 1 d . . . . .
H68A H 0.7861 -0.1065 -0.1306 0.052 Uiso 1 1 calc R U . . .
H68B H 0.7247 -0.0858 -0.0797 0.052 Uiso 1 1 calc R U . . .
C69 C 0.8694(3) -0.11752(18) -0.0284(2) 0.0636(11) Uani 1 1 d . . . . .
H69A H 0.8501 -0.1667 -0.0266 0.095 Uiso 1 1 calc R U . . .
H69B H 0.9352 -0.1149 -0.0358 0.095 Uiso 1 1 calc R U . . .
H69C H 0.8738 -0.0942 0.0151 0.095 Uiso 1 1 calc R U . . .
C70 C 0.89089(18) 0.26547(12) 0.30326(13) 0.0216(5) Uani 1 1 d . . . . .
H70 H 0.9185 0.2458 0.3477 0.026 Uiso 1 1 calc R U . . .
C71 C 0.93452(18) 0.32742(12) 0.28671(12) 0.0207(5) Uani 1 1 d . . . . .
C72 C 0.90521(18) 0.35149(12) 0.21876(13) 0.0227(6) Uani 1 1 d . . . . .
C73 C 0.94809(19) 0.40964(13) 0.20061(14) 0.0268(6) Uani 1 1 d . . . . .
H73 H 0.9264 0.4243 0.154 0.032 Uiso 1 1 calc R U . . .
C74 C 1.0244(2) 0.44815(13) 0.25043(14) 0.0284(6) Uani 1 1 d . . . . .
C75 C 1.05539(19) 0.42353(13) 0.31932(13) 0.0255(6) Uani 1 1 d . . . . .
H75 H 1.1067 0.448 0.354 0.031 Uiso 1 1 calc R U . . .
C76 C 1.01198(18) 0.36488(12) 0.33603(13) 0.0232(6) Uani 1 1 d . . . . .
H76 H 1.0347 0.349 0.3822 0.028 Uiso 1 1 calc R U . . .
C77 C 1.0196(3) 0.53883(18) 0.16270(17) 0.0659(11) Uani 1 1 d . U . . .
H77A H 0.9453 0.5324 0.1483 0.079 Uiso 1 1 calc R U . . .
H77B H 1.0342 0.5897 0.166 0.079 Uiso 1 1 calc R U . . .
C78 C 1.0564(3) 0.5088(2) 0.1112(2) 0.0764(12) Uani 1 1 d . U . . .
H78A H 1.0239 0.5314 0.067 0.115 Uiso 1 1 calc R U . . .
H78B H 1.1296 0.5159 0.1246 0.115 Uiso 1 1 calc R U . . .
H78C H 1.0407 0.4586 0.1069 0.115 Uiso 1 1 calc R U . . .
C79 C 1.1444(2) 0.54785(14) 0.28279(15) 0.0350(7) Uani 1 1 d . . . . .
H79A H 1.1837 0.5741 0.2584 0.042 Uiso 1 1 calc R U . . .
H79B H 1.1911 0.5156 0.3151 0.042 Uiso 1 1 calc R U . . .
C80 C 1.1034(2) 0.59862(15) 0.32338(17) 0.0440(8) Uani 1 1 d . . . . .
H80A H 1.1595 0.6245 0.3561 0.066 Uiso 1 1 calc R U . . .
H80B H 1.0583 0.6315 0.2919 0.066 Uiso 1 1 calc R U . . .
H80C H 1.0657 0.5729 0.3486 0.066 Uiso 1 1 calc R U . . .
C81 C 0.51528(18) 0.13223(12) 0.05908(12) 0.0207(5) Uani 1 1 d . U . . .
C82 C 0.46711(19) 0.10142(12) -0.00503(13) 0.0232(6) Uani 1 1 d . . . . .
H82 H 0.4977 0.0627 -0.0196 0.028 Uiso 1 1 calc R U . . .
C83 C 0.3755(2) 0.12586(13) -0.04823(14) 0.0270(6) Uani 1 1 d . . . . .
H83 H 0.344 0.1038 -0.0916 0.032 Uiso 1 1 calc R U . . .
C84 C 0.3304(2) 0.18206(13) -0.02816(14) 0.0296(6) Uani 1 1 d . . . . .
H84 H 0.2676 0.1988 -0.0575 0.036 Uiso 1 1 calc R U . . .
C85 C 0.3768(2) 0.21427(14) 0.03501(14) 0.0308(6) Uani 1 1 d . . . . .
H85 H 0.3459 0.2532 0.0489 0.037 Uiso 1 1 calc R U . . .
C86 C 0.4677(2) 0.18992(12) 0.07770(14) 0.0256(6) Uani 1 1 d . . . . .
H86 H 0.499 0.2127 0.1207 0.031 Uiso 1 1 calc R U . . .
C87 C 0.6633(2) 0.31418(13) 0.18699(13) 0.0267(6) Uani 1 1 d . . . . .
C88 C 0.6070(2) 0.30293(14) 0.23109(15) 0.0364(7) Uani 1 1 d . . . . .
H88 H 0.6297 0.2695 0.2667 0.044 Uiso 1 1 calc R U . . .
C89 C 0.5187(2) 0.33903(16) 0.22468(16) 0.0427(8) Uani 1 1 d . . . . .
H89 H 0.4815 0.3299 0.2552 0.051 Uiso 1 1 calc R U . . .
C90 C 0.4855(3) 0.38775(18) 0.17428(18) 0.0521(9) Uani 1 1 d . . . . .
H90 H 0.4258 0.4132 0.1703 0.062 Uiso 1 1 calc R U . . .
C91 C 0.5379(3) 0.3999(2) 0.1298(2) 0.0686(12) Uani 1 1 d . . . . .
H91 H 0.5137 0.4327 0.0938 0.082 Uiso 1 1 calc R U . . .
C92 C 0.6271(2) 0.36418(17) 0.13712(17) 0.0482(8) Uani 1 1 d . . . . .
H92 H 0.6643 0.3746 0.1068 0.058 Uiso 1 1 calc R U . . .
N1 N 0.28834(14) 0.35363(10) 0.34292(10) 0.0189(4) Uani 1 1 d . . . . .
N2 N 0.24386(14) 0.29927(9) 0.36596(10) 0.0185(4) Uani 1 1 d . . . . .
N3 N 0.19705(16) 0.33321(10) 0.22220(10) 0.0249(5) Uani 1 1 d . . . . .
N4 N 0.15886(15) 0.27294(10) 0.24311(10) 0.0216(5) Uani 1 1 d . . . . .
N5 N 0.31176(15) 0.42416(10) 0.26184(10) 0.0222(5) Uani 1 1 d . . . . .
N6 N 0.37464(14) 0.44855(10) 0.32534(10) 0.0190(4) Uani 1 1 d . . . . .
N7 N 0.2322(2) 0.50756(12) 0.62434(13) 0.0421(7) Uani 1 1 d . . . . .
N8 N -0.09716(17) 0.00576(11) 0.27542(13) 0.0364(6) Uani 1 1 d . U . . .
N10 N 0.66090(15) 0.08401(10) 0.23597(10) 0.0206(5) Uani 1 1 d . . . . .
N11 N 0.60211(15) 0.05873(10) 0.17210(10) 0.0190(4) Uani 1 1 d . . . . .
N12 N 0.68930(15) 0.15437(10) 0.15641(10) 0.0200(5) Uani 1 1 d . . . . .
N13 N 0.73333(15) 0.20962(10) 0.13498(10) 0.0203(5) Uani 1 1 d . . . . .
N14 N 0.77422(15) 0.17509(10) 0.27795(10) 0.0234(5) Uani 1 1 d . . . . .
N15 N 0.81344(15) 0.23539(10) 0.25817(10) 0.0212(5) Uani 1 1 d . . . . .
N16 N 0.42266(19) -0.18505(13) 0.33471(13) 0.0448(7) Uani 1 1 d . . . . .
N17 N 0.81463(18) -0.00774(12) -0.09314(13) 0.0364(6) Uani 1 1 d . . . . .
N18 N 1.06583(18) 0.50692(12) 0.23262(13) 0.0392(6) Uani 1 1 d . U . . .
O1 O 0.31826(12) 0.45232(8) 0.42573(8) 0.0193(4) Uani 1 1 d . . . . .
O2 O 0.13896(12) 0.19576(8) 0.33465(8) 0.0227(4) Uani 1 1 d . . . . .
O4 O 0.66057(13) -0.01426(9) 0.31883(9) 0.0281(4) Uani 1 1 d . . . . .
H4 H 0.666 0.0216 0.2968 0.042 Uiso 1 1 calc R U . . .
O5 O 0.66949(12) 0.05382(8) 0.07646(8) 0.0206(4) Uani 1 1 d . . . . .
O6 O 0.83564(13) 0.31467(8) 0.16887(8) 0.0247(4) Uani 1 1 d . . . . .
B1 B 0.3645(2) 0.40558(14) 0.38794(14) 0.0195(6) Uani 1 1 d . . . . .
B2 B 0.2112(2) 0.23632(14) 0.31346(14) 0.0211(6) Uani 1 1 d . . . . .
B3 B 0.6171(2) 0.10103(14) 0.11022(14) 0.0201(6) Uani 1 1 d . . . . .
B4 B 0.7620(2) 0.27273(14) 0.18795(15) 0.0244(7) Uani 1 1 d . . . . .

loop_
_atom_site_aniso_label
_atom_site_aniso_U_11
_atom_site_aniso_U_22
_atom_site_aniso_U_33
_atom_site_aniso_U_23
_atom_site_aniso_U_13
_atom_site_aniso_U_12
C1 0.0233(13) 0.0199(12) 0.0155(13) -0.0034(10) 0.0058(10) -0.0017(10)
C2 0.0200(12) 0.0150(11) 0.0209(13) -0.0001(10) 0.0071(10) -0.0037(10)
C3 0.0206(12) 0.0180(12) 0.0189(13) -0.0012(10) 0.0062(10) -0.0030(10)
C4 0.0172(12) 0.0219(12) 0.0175(13) -0.0025(10) 0.0066(10) -0.0052(10)
C5 0.0287(14) 0.0188(12) 0.0311(15) -0.0066(11) 0.0181(12) -0.0085(11)
C6 0.0357(15) 0.0278(14) 0.0302(16) -0.0083(12) 0.0200(13) -0.0069(12)
C7 0.0390(16) 0.0277(14) 0.0319(16) -0.0040(12) 0.0232(13) -0.0100(12)
C8 0.0277(14) 0.0229(13) 0.0237(14) -0.0041(11) 0.0140(11) -0.0096(11)
C9 0.082(3) 0.0334(17) 0.067(3) -0.0138(17) 0.056(2) -0.0055(17)
C10 0.146(4) 0.079(3) 0.056(3) 0.001(2) 0.058(3) 0.028(3)
C11 0.101(3) 0.0335(18) 0.084(3) -0.0296(19) 0.076(3) -0.029(2)
C12 0.105(3) 0.0381(19) 0.138(4) 0.011(2) 0.100(3) 0.011(2)
C13 0.0250(13) 0.0260(13) 0.0175(13) -0.0039(11) 0.0039(11) -0.0031(11)
C14 0.0227(13) 0.0229(13) 0.0256(15) -0.0058(11) 0.0081(11) -0.0011(11)
C15 0.0203(13) 0.0203(12) 0.0263(15) -0.0103(11) 0.0083(11) -0.0024(10)
C16 0.0282(14) 0.0223(13) 0.0278(15) -0.0036(11) 0.0106(12) -0.0052(11)
C17 0.0247(13) 0.0207(13) 0.0373(17) -0.0055(12) 0.0116(12) -0.0065(11)
C18 0.0235(14) 0.0279(14) 0.0338(17) -0.0119(12) 0.0060(12) -0.0058(11)
C19 0.0210(13) 0.0296(14) 0.0257(15) -0.0072(12) 0.0040(11) -0.0025(11)
C20 0.0256(14) 0.0293(15) 0.056(2) -0.0096(14) 0.0137(14) -0.0134(12)
C21 0.0367(17) 0.0339(16) 0.071(2) -0.0176(16) 0.0147(17) -0.0078(14)
C22 0.0466(19) 0.0439(18) 0.067(2) 0.0159(18) 0.0074(18) -0.0229(16)
C23 0.072(3) 0.054(2) 0.113(4) 0.022(2) -0.003(3) -0.011(2)
C24 0.0259(13) 0.0206(12) 0.0184(13) -0.0034(10) 0.0091(11) -0.0056(11)
C25 0.0207(19) 0.0123(15) 0.0233(14) -0.0012(12) 0.0126(13) 0.0018(13)
C26 0.0159(17) 0.0166(16) 0.0222(15) -0.0020(13) 0.0091(14) 0.0039(13)
C27 0.028(2) 0.0273(19) 0.0253(16) 0.0047(14) 0.0065(15) -0.0050(15)
C28 0.039(2) 0.0272(19) 0.0337(18) 0.0082(16) 0.0111(17) -0.0058(16)
C29 0.032(2) 0.0245(19) 0.0333(17) 0.0023(14) 0.0082(16) -0.0083(16)
C30 0.028(2) 0.0254(18) 0.0234(15) 0.0010(13) 0.0061(13) -0.0056(15)
C31 0.088(4) 0.103(4) 0.065(3) 0.041(3) -0.017(3) -0.067(4)
C32 0.112(5) 0.080(4) 0.061(3) 0.013(3) 0.023(3) -0.047(3)
C33 0.083(4) 0.055(3) 0.057(3) 0.022(3) 0.008(3) -0.035(2)
C34 0.117(5) 0.135(6) 0.062(4) 0.007(4) 0.040(4) -0.073(4)
O3 0.0235(19) 0.0292(18) 0.0269(11) 0.0090(13) 0.0003(16) -0.0096(14)
N9 0.062(3) 0.050(2) 0.0408(17) 0.0222(17) 0.0000(19) -0.034(2)
C25B 0.0207(19) 0.0123(15) 0.0233(14) -0.0012(12) 0.0126(13) 0.0018(13)
C26B 0.0159(17) 0.0166(16) 0.0222(15) -0.0020(13) 0.0091(14) 0.0039(13)
C27B 0.028(2) 0.0273(19) 0.0253(16) 0.0047(14) 0.0065(15) -0.0050(15)
C28B 0.039(2) 0.0272(19) 0.0337(18) 0.0082(16) 0.0111(17) -0.0058(16)
C29B 0.032(2) 0.0245(19) 0.0333(17) 0.0023(14) 0.0082(16) -0.0083(16)
C30B 0.028(2) 0.0254(18) 0.0234(15) 0.0010(13) 0.0061(13) -0.0056(15)
C31B 0.112(5) 0.080(4) 0.061(3) 0.013(3) 0.023(3) -0.047(3)
C32B 0.112(5) 0.080(4) 0.061(3) 0.013(3) 0.023(3) -0.047(3)
C33B 0.083(4) 0.055(3) 0.057(3) 0.022(3) 0.008(3) -0.035(2)
C34B 0.117(5) 0.135(6) 0.062(4) 0.007(4) 0.040(4) -0.073(4)
O3B 0.0235(19) 0.0292(18) 0.0269(11) 0.0090(13) 0.0003(16) -0.0096(14)
N9B 0.062(3) 0.050(2) 0.0408(17) 0.0222(17) 0.0000(19) -0.034(2)
C35 0.0255(13) 0.0174(11) 0.0201(13) 0.0004(10) 0.0132(11) -0.0098(10)
C36 0.0292(14) 0.0198(12) 0.0200(14) -0.0015(10) 0.0119(11) -0.0055(11)
C37 0.0298(14) 0.0215(13) 0.0338(16) -0.0001(12) 0.0175(13) -0.0001(11)
C38 0.0246(14) 0.0258(14) 0.0338(16) 0.0075(12) 0.0087(12) -0.0025(11)
C39 0.0273(14) 0.0218(13) 0.0234(14) -0.0005(11) 0.0068(11) -0.0108(11)
C40 0.0238(13) 0.0162(12) 0.0240(14) -0.0023(10) 0.0095(11) -0.0069(10)
C41 0.0305(14) 0.0147(12) 0.0218(14) -0.0059(10) 0.0084(11) -0.0059(10)
C42 0.0349(15) 0.0339(15) 0.0299(16) 0.0056(13) 0.0188(13) 0.0068(12)
C43 0.0453(18) 0.0376(16) 0.0440(19) 0.0094(14) 0.0200(15) 0.0123(14)
C44 0.0427(18) 0.0343(16) 0.054(2) -0.0013(15) 0.0269(16) 0.0113(14)
C45 0.062(2) 0.0393(17) 0.0426(19) -0.0018(15) 0.0342(17) 0.0084(16)
C46 0.0433(17) 0.0268(14) 0.0299(16) -0.0025(12) 0.0193(13) 0.0055(13)
C47 0.0244(13) 0.0182(12) 0.0178(13) -0.0043(10) 0.0099(11) -0.0014(10)
C48 0.0254(13) 0.0189(12) 0.0185(13) -0.0008(10) 0.0094(11) -0.0058(10)
C49 0.0278(14) 0.0213(12) 0.0214(14) 0.0009(11) 0.0102(11) -0.0076(11)
C50 0.0256(13) 0.0199(12) 0.0247(14) -0.0015(11) 0.0081(11) -0.0066(11)
C51 0.0379(16) 0.0296(14) 0.0243(15) 0.0048(12) 0.0085(12) -0.0066(12)
C52 0.0406(16) 0.0365(16) 0.0309(17) 0.0105(13) 0.0093(13) -0.0135(13)
C53 0.0420(17) 0.0429(17) 0.0316(17) 0.0080(14) 0.0032(14) -0.0272(14)
C54 0.0359(16) 0.0358(15) 0.0248(15) 0.0044(12) 0.0024(12) -0.0147(13)
C55 0.058(2) 0.054(2) 0.044(2) 0.0197(17) 0.0084(17) -0.0228(17)
C56 0.063(3) 0.073(3) 0.089(3) 0.013(2) 0.024(2) -0.026(2)
C57 0.0500(19) 0.0438(17) 0.0374(18) 0.0153(15) 0.0173(15) -0.0109(15)
C58 0.0487(19) 0.0426(17) 0.0402(19) 0.0076(15) 0.0128(15) -0.0084(15)
C59 0.0281(13) 0.0191(12) 0.0198(14) -0.0017(10) 0.0088(11) -0.0093(11)
C60 0.0249(13) 0.0218(12) 0.0163(13) -0.0019(10) 0.0094(11) -0.0054(10)
C61 0.0192(12) 0.0229(12) 0.0166(13) -0.0015(10) 0.0066(10) -0.0056(10)
C62 0.0247(13) 0.0215(12) 0.0251(14) -0.0034(11) 0.0127(11) -0.0040(11)
C63 0.0284(14) 0.0284(14) 0.0287(15) -0.0040(12) 0.0166(12) -0.0011(11)
C64 0.0292(14) 0.0343(15) 0.0261(15) -0.0019(12) 0.0185(12) -0.0057(12)
C65 0.0282(14) 0.0246(13) 0.0214(14) -0.0018(11) 0.0115(11) -0.0087(11)
C66 0.057(2) 0.0454(18) 0.054(2) -0.0039(16) 0.0439(18) 0.0052(16)
C67 0.082(3) 0.057(2) 0.058(2) -0.0077(18) 0.050(2) -0.0011(19)
C68 0.059(2) 0.0340(16) 0.053(2) -0.0105(15) 0.0395(18) 0.0004(15)
C69 0.070(3) 0.049(2) 0.092(3) 0.018(2) 0.054(2) 0.0187(19)
C70 0.0263(13) 0.0216(12) 0.0188(13) -0.0041(10) 0.0100(11) -0.0007(11)
C71 0.0229(13) 0.0198(12) 0.0209(14) -0.0055(10) 0.0092(11) -0.0023(10)
C72 0.0235(13) 0.0209(13) 0.0222(14) -0.0084(11) 0.0056(11) -0.0041(11)
C73 0.0309(14) 0.0248(13) 0.0245(15) -0.0024(11) 0.0091(12) -0.0060(11)
C74 0.0308(14) 0.0208(13) 0.0343(16) -0.0045(12) 0.0114(13) -0.0028(11)
C75 0.0233(13) 0.0234(13) 0.0276(15) -0.0087(11) 0.0053(11) -0.0032(11)
C76 0.0224(13) 0.0237(13) 0.0221(14) -0.0036(11) 0.0054(11) 0.0006(11)
C77 0.106(3) 0.053(2) 0.0362(18) -0.0061(15) 0.0212(18) -0.055(2)
C78 0.066(3) 0.103(3) 0.060(2) 0.002(2) 0.021(2) -0.029(2)
C79 0.0346(16) 0.0268(14) 0.0416(18) -0.0046(13) 0.0097(14) -0.0141(12)
C80 0.0374(17) 0.0358(16) 0.051(2) -0.0113(15) 0.0045(15) -0.0092(14)
C81 0.0284(13) 0.0169(12) 0.0218(13) -0.0011(10) 0.0155(11) -0.0104(10)
C82 0.0336(14) 0.0167(12) 0.0223(14) -0.0040(10) 0.0133(12) -0.0087(11)
C83 0.0343(15) 0.0231(13) 0.0228(14) 0.0001(11) 0.0082(12) -0.0070(12)
C84 0.0286(14) 0.0274(14) 0.0328(16) 0.0075(12) 0.0098(12) -0.0026(12)
C85 0.0352(16) 0.0267(14) 0.0347(17) 0.0009(12) 0.0171(14) 0.0029(12)
C86 0.0362(15) 0.0206(13) 0.0255(15) -0.0054(11) 0.0181(12) -0.0060(11)
C87 0.0361(15) 0.0225(13) 0.0229(14) -0.0090(11) 0.0117(12) -0.0086(11)
C88 0.0553(19) 0.0318(15) 0.0280(16) -0.0029(13) 0.0215(15) 0.0000(14)
C89 0.0508(19) 0.0440(18) 0.044(2) -0.0092(15) 0.0305(16) 0.0037(15)
C90 0.052(2) 0.056(2) 0.057(2) -0.0001(18) 0.0289(18) 0.0166(17)
C91 0.059(2) 0.091(3) 0.068(3) 0.039(2) 0.035(2) 0.038(2)
C92 0.053(2) 0.056(2) 0.045(2) 0.0197(17) 0.0289(17) 0.0132(17)
N1 0.0239(11) 0.0184(10) 0.0156(11) -0.0028(8) 0.0082(9) -0.0083(8)
N2 0.0235(11) 0.0138(10) 0.0196(11) -0.0005(8) 0.0091(9) -0.0050(8)
N3 0.0345(12) 0.0216(11) 0.0185(11) -0.0013(9) 0.0085(10) -0.0084(9)
N4 0.0272(11) 0.0172(10) 0.0202(11) -0.0022(9) 0.0077(9) -0.0054(9)
N5 0.0300(11) 0.0201(10) 0.0174(11) -0.0041(9) 0.0093(9) -0.0073(9)
N6 0.0232(11) 0.0192(10) 0.0158(11) -0.0030(8) 0.0082(9) -0.0033(9)
N7 0.0655(17) 0.0286(13) 0.0512(17) -0.0173(12) 0.0462(15) -0.0148(12)
N8 0.0332(13) 0.0267(12) 0.0474(14) -0.0053(11) 0.0105(12) -0.0121(10)
N10 0.0283(11) 0.0186(10) 0.0157(11) -0.0039(8) 0.0087(9) -0.0064(9)
N11 0.0246(11) 0.0190(10) 0.0151(11) -0.0019(8) 0.0091(9) -0.0031(9)
N12 0.0285(11) 0.0182(10) 0.0160(11) -0.0043(8) 0.0112(9) -0.0099(9)
N13 0.0273(11) 0.0182(10) 0.0174(11) -0.0036(9) 0.0101(9) -0.0085(9)
N14 0.0313(12) 0.0199(10) 0.0211(12) -0.0022(9) 0.0116(10) -0.0092(9)
N15 0.0261(11) 0.0203(10) 0.0179(11) -0.0046(9) 0.0083(9) -0.0073(9)
N16 0.0513(16) 0.0448(15) 0.0338(15) 0.0134(12) 0.0079(12) -0.0249(13)
N17 0.0455(14) 0.0321(13) 0.0447(16) -0.0045(11) 0.0331(13) -0.0012(11)
N18 0.0461(15) 0.0278(12) 0.0398(14) -0.0039(11) 0.0089(12) -0.0174(11)
O1 0.0259(9) 0.0161(8) 0.0188(9) -0.0023(7) 0.0113(7) -0.0065(7)
O2 0.0269(9) 0.0214(9) 0.0194(9) -0.0053(7) 0.0070(8) -0.0088(7)
O4 0.0324(10) 0.0228(9) 0.0242(10) 0.0048(8) 0.0024(8) -0.0107(8)
O5 0.0282(9) 0.0182(8) 0.0202(9) -0.0040(7) 0.0147(8) -0.0072(7)
O6 0.0303(10) 0.0248(9) 0.0181(9) -0.0060(7) 0.0067(8) -0.0131(8)
B1 0.0264(15) 0.0163(13) 0.0193(15) -0.0029(11) 0.0125(12) -0.0080(12)
B2 0.0270(15) 0.0181(14) 0.0168(15) -0.0026(12) 0.0053(12) -0.0079(12)
B3 0.0275(15) 0.0186(13) 0.0190(15) -0.0028(12) 0.0143(13) -0.0068(12)
B4 0.0346(17) 0.0194(14) 0.0190(15) -0.0029(12) 0.0084(13) -0.0091(13)

loop_
_atom_type_symbol
_atom_type_description
_atom_type_scat_dispersion_real
_atom_type_scat_dispersion_imag
_atom_type_scat_source
C C 0.0033 0.0016 'International Tables Vol C Tables 4.2.6.8 and 6.1.1.4'
H H 0 0 'International Tables Vol C Tables 4.2.6.8 and 6.1.1.4'
N N 0.0061 0.0033 'International Tables Vol C Tables 4.2.6.8 and 6.1.1.4'
O O 0.0106 0.006 'International Tables Vol C Tables 4.2.6.8 and 6.1.1.4'
B B 0.0013 0.0007 'International Tables Vol C Tables 4.2.6.8 and 6.1.1.4'

loop_
_geom_angle_atom_site_label_1
_geom_angle_atom_site_label_2
_geom_angle_atom_site_label_3
_geom_angle
_geom_angle_site_symmetry_1
_geom_angle_site_symmetry_3
_geom_angle_publ_flag
N3 C1 N5 120.3(2) . . ?
N3 C1 N1 128.0(2) . . ?
N5 C1 N1 111.6(2) . . ?
N2 C2 C3 132.7(2) . . ?
N2 C2 H2 113.6 . . ?
C3 C2 H2 113.6 . . ?
C8 C3 C2 114.3(2) . . ?
C8 C3 C4 115.3(2) . . ?
C2 C3 C4 130.0(2) . . ?
O1 C4 C5 115.6(2) . . ?
O1 C4 C3 123.9(2) . . ?
C5 C4 C3 120.5(2) . . ?
C4 C5 C6 123.3(2) . . ?
C4 C5 H5 118.4 . . ?
C6 C5 H5 118.4 . . ?
N7 C6 C5 122.0(2) . . ?
N7 C6 C7 121.8(2) . . ?
C5 C6 C7 116.2(2) . . ?
C8 C7 C6 120.6(2) . . ?
C8 C7 H7 119.7 . . ?
C6 C7 H7 119.7 . . ?
C7 C8 C3 124.0(2) . . ?
C7 C8 H8 118 . . ?
C3 C8 H8 118 . . ?
N7 C9 C10 113.3(3) . . ?
N7 C9 H9A 108.9 . . ?
C10 C9 H9A 108.9 . . ?
N7 C9 H9B 108.9 . . ?
C10 C9 H9B 108.9 . . ?
H9A C9 H9B 107.7 . . ?
C9 C10 H10A 109.5 . . ?
C9 C10 H10B 109.5 . . ?
H10A C10 H10B 109.5 . . ?
C9 C10 H10C 109.5 . . ?
H10A C10 H10C 109.5 . . ?
H10B C10 H10C 109.5 . . ?
N7 C11 C12 112.8(3) . . ?
N7 C11 H11A 109 . . ?
C12 C11 H11A 109 . . ?
N7 C11 H11B 109 . . ?
C12 C11 H11B 109 . . ?
H11A C11 H11B 107.8 . . ?
C11 C12 H12A 109.5 . . ?
C11 C12 H12B 109.5 . . ?
H12A C12 H12B 109.5 . . ?
C11 C12 H12C 109.5 . . ?
H12A C12 H12C 109.5 . . ?
H12B C12 H12C 109.5 . . ?
N4 C13 C14 120.5(2) . . ?
N4 C13 H13 119.8 . . ?
C14 C13 H13 119.8 . . ?
C19 C14 C15 117.3(2) . . ?
C19 C14 C13 122.2(2) . . ?
C15 C14 C13 120.4(2) . . ?
O2 C15 C16 118.8(2) . . ?
O2 C15 C14 119.5(2) . . ?
C16 C15 C14 121.6(2) . . ?
C15 C16 C17 120.9(2) . . ?
C15 C16 H16 119.5 . . ?
C17 C16 H16 119.5 . . ?
N8 C17 C18 121.4(2) . . ?
N8 C17 C16 121.3(3) . . ?
C18 C17 C16 117.3(2) . . ?
C19 C18 C17 121.2(2) . . ?
C19 C18 H18 119.4 . . ?
C17 C18 H18 119.4 . . ?
C18 C19 C14 121.7(3) . . ?
C18 C19 H19 119.1 . . ?
C14 C19 H19 119.1 . . ?
N8 C20 C21 113.4(2) . . ?
N8 C20 H20A 108.9 . . ?
C21 C20 H20A 108.9 . . ?
N8 C20 H20B 108.9 . . ?
C21 C20 H20B 108.9 . . ?
H20A C20 H20B 107.7 . . ?
C20 C21 H21A 109.5 . . ?
C20 C21 H21B 109.5 . . ?
H21A C21 H21B 109.5 . . ?
C20 C21 H21C 109.5 . . ?
H21A C21 H21C 109.5 . . ?
H21B C21 H21C 109.5 . . ?
C23 C22 N8 112.3(3) . . ?
C23 C22 H22A 109.1 . . ?
N8 C22 H22A 109.1 . . ?
C23 C22 H22B 109.1 . . ?
N8 C22 H22B 109.1 . . ?
H22A C22 H22B 107.9 . . ?
C22 C23 H23A 109.5 . . ?
C22 C23 H23B 109.5 . . ?
H23A C23 H23B 109.5 . . ?
C22 C23 H23C 109.5 . . ?
H23A C23 H23C 109.5 . . ?
H23B C23 H23C 109.5 . . ?
N6 C24 C25 134.0(2) . . ?
N6 C24 C25B 134.0(6) . . ?
N6 C24 H24 113.1 . . ?
C25 C24 H24 112.8 . . ?
C25B C24 H24 111.1 . . ?
C26 C25 C30 120 . . ?
C26 C25 C24 128.3(2) . . ?
C30 C25 C24 111.7(2) . . ?
O3 C26 C25 125.4(2) . . ?
O3 C26 C27 114.6(2) . . ?
C25 C26 C27 120 . . ?
C28 C27 C26 120 . . ?
C28 C27 H27 120 . . ?
C26 C27 H27 120 . . ?
C27 C28 C29 120 . . ?
C27 C28 N9 119.7(2) . . ?
C29 C28 N9 120.3(2) . . ?
C30 C29 C28 120 . . ?
C30 C29 H29 120 . . ?
C28 C29 H29 120 . . ?
C29 C30 C25 120 . . ?
C29 C30 H30 120 . . ?
C25 C30 H30 120 . . ?
C32 C31 N9 122.6(7) . . ?
C32 C31 H31A 106.7 . . ?
N9 C31 H31A 106.7 . . ?
C32 C31 H31B 106.7 . . ?
N9 C31 H31B 106.7 . . ?
H31A C31 H31B 106.6 . . ?
C31 C32 H32A 109.5 . . ?
C31 C32 H32B 109.5 . . ?
H32A C32 H32B 109.5 . . ?
C31 C32 H32C 109.5 . . ?
H32A C32 H32C 109.5 . . ?
H32B C32 H32C 109.5 . . ?
C34 C33 N9 111.5(5) . . ?
C34 C33 H33A 109.3 . . ?
N9 C33 H33A 109.3 . . ?
C34 C33 H33B 109.3 . . ?
N9 C33 H33B 109.3 . . ?
H33A C33 H33B 108 . . ?
C33 C34 H34A 109.5 . . ?
C33 C34 H34B 109.5 . . ?
H34A C34 H34B 109.5 . . ?
C33 C34 H34C 109.5 . . ?
H34A C34 H34C 109.5 . . ?
H34B C34 H34C 109.5 . . ?
C26 O3 H3 109.5 . . ?
C28 N9 C33 121.5(3) . . ?
C28 N9 C31 120.9(4) . . ?
C33 N9 C31 117.1(4) . . ?
C26B C25B C30B 120 . . ?
C26B C25B C24 125.4(9) . . ?
C30B C25B C24 113.9(9) . . ?
O3B C26B C27B 115.7(11) . . ?
O3B C26B C25B 124.0(11) . . ?
C27B C26B C25B 120 . . ?
C28B C27B C26B 120 . . ?
C28B C27B H27B 120 . . ?
C26B C27B H27B 120 . . ?
N9B C28B C27B 121.7(9) . . ?
N9B C28B C29B 118.2(9) . . ?
C27B C28B C29B 120 . . ?
C30B C29B C28B 120 . . ?
C30B C29B H29B 120 . . ?
C28B C29B H29B 120 . . ?
C29B C30B C25B 120 . . ?
C29B C30B H30B 120 . . ?
C25B C30B H30B 120 . . ?
C32B C31B N9B 126(2) . . ?
C32B C31B H31C 105.7 . . ?
N9B C31B H31C 105.7 . . ?
C32B C31B H31D 105.7 . . ?
N9B C31B H31D 105.7 . . ?
H31C C31B H31D 106.1 . . ?
C31B C32B H32D 109.5 . . ?
C31B C32B H32E 109.5 . . ?
H32D C32B H32E 109.5 . . ?
C31B C32B H32F 109.5 . . ?
H32D C32B H32F 109.5 . . ?
H32E C32B H32F 109.5 . . ?
C34B C33B N9B 120(2) . . ?
C34B C33B H33C 107.3 . . ?
N9B C33B H33C 107.3 . . ?
C34B C33B H33D 107.3 . . ?
N9B C33B H33D 107.3 . . ?
H33C C33B H33D 106.9 . . ?
C33B C34B H34D 109.5 . . ?
C33B C34B H34E 109.5 . . ?
H34D C34B H34E 109.5 . . ?
C33B C34B H34F 109.5 . . ?
H34D C34B H34F 109.5 . . ?
H34E C34B H34F 109.5 . . ?
C26B O3B H3B 109.3 . . ?
C28B N9B C33B 119.3(12) . . ?
C28B N9B C31B 116.1(16) . . ?
C33B N9B C31B 114.0(15) . . ?
C40 C35 C36 116.7(2) . . ?
C40 C35 B1 121.7(2) . . ?
C36 C35 B1 121.6(2) . . ?
C37 C36 C35 121.2(2) . . ?
C37 C36 H36 119.4 . . ?
C35 C36 H36 119.4 . . ?
C36 C37 C38 120.5(2) . . ?
C36 C37 H37 119.8 . . ?
C38 C37 H37 119.8 . . ?
C39 C38 C37 119.6(2) . . ?
C39 C38 H38 120.2 . . ?
C37 C38 H38 120.2 . . ?
C38 C39 C40 119.6(2) . . ?
C38 C39 H39 120.2 . . ?
C40 C39 H39 120.2 . . ?
C39 C40 C35 122.4(2) . . ?
C39 C40 H40 118.8 . . ?
C35 C40 H40 118.8 . . ?
C42 C41 C46 117.1(2) . . ?
C42 C41 B2 118.8(2) . . ?
C46 C41 B2 124.1(2) . . ?
C43 C42 C41 121.9(3) . . ?
C43 C42 H42 119 . . ?
C41 C42 H42 119 . . ?
C44 C43 C42 120.0(3) . . ?
C44 C43 H43 120 . . ?
C42 C43 H43 120 . . ?
C43 C44 C45 119.4(3) . . ?
C43 C44 H44 120.3 . . ?
C45 C44 H44 120.3 . . ?
C44 C45 C46 120.6(3) . . ?
C44 C45 H45 119.7 . . ?
C46 C45 H45 119.7 . . ?
C45 C46 C41 120.9(3) . . ?
C45 C46 H46 119.5 . . ?
C41 C46 H46 119.5 . . ?
N14 C47 N10 120.3(2) . . ?
N14 C47 N12 128.3(2) . . ?
N10 C47 N12 111.4(2) . . ?
N11 C48 C49 132.7(2) . . ?
N11 C48 H48 113.6 . . ?
C49 C48 H48 113.6 . . ?
C54 C49 C50 116.2(2) . . ?
C54 C49 C48 114.7(2) . . ?
C50 C49 C48 129.0(2) . . ?
O4 C50 C51 115.4(2) . . ?
O4 C50 C49 124.2(2) . . ?
C51 C50 C49 120.4(2) . . ?
C50 C51 C52 122.1(2) . . ?
C50 C51 H51 119 . . ?
C52 C51 H51 119 . . ?
N16 C52 C51 121.0(3) . . ?
N16 C52 C53 121.4(2) . . ?
C51 C52 C53 117.6(2) . . ?
C54 C53 C52 119.7(2) . . ?
C54 C53 H53 120.1 . . ?
C52 C53 H53 120.1 . . ?
C53 C54 C49 123.8(3) . . ?
C53 C54 H54 118.1 . . ?
C49 C54 H54 118.1 . . ?
N16 C55 C56 112.6(3) . . ?
N16 C55 H55A 109.1 . . ?
C56 C55 H55A 109.1 . . ?
N16 C55 H55B 109.1 . . ?
C56 C55 H55B 109.1 . . ?
H55A C55 H55B 107.8 . . ?
C55 C56 H56A 109.5 . . ?
C55 C56 H56B 109.5 . . ?
H56A C56 H56B 109.5 . . ?
C55 C56 H56C 109.5 . . ?
H56A C56 H56C 109.5 . . ?
H56B C56 H56C 109.5 . . ?
N16 C57 C58 113.2(3) . . ?
N16 C57 H57A 108.9 . . ?
C58 C57 H57A 108.9 . . ?
N16 C57 H57B 108.9 . . ?
C58 C57 H57B 108.9 . . ?
H57A C57 H57B 107.7 . . ?
C57 C58 H58A 109.5 . . ?
C57 C58 H58B 109.5 . . ?
H58A C58 H58B 109.5 . . ?
C57 C58 H58C 109.5 . . ?
H58A C58 H58C 109.5 . . ?
H58B C58 H58C 109.5 . . ?
N13 C59 C60 131.4(2) . . ?
N13 C59 H59 114.3 . . ?
C60 C59 H59 114.3 . . ?
C65 C60 C61 115.5(2) . . ?
C65 C60 C59 113.5(2) . . ?
C61 C60 C59 130.3(2) . . ?
O5 C61 C62 114.9(2) . . ?
O5 C61 C60 124.6(2) . . ?
C62 C61 C60 120.4(2) . . ?
C61 C62 C63 122.9(2) . . ?
C61 C62 H62 118.6 . . ?
C63 C62 H62 118.6 . . ?
N17 C63 C62 121.4(2) . . ?
N17 C63 C64 121.8(2) . . ?
C62 C63 C64 116.8(2) . . ?
C65 C64 C63 120.4(2) . . ?
C65 C64 H64 119.8 . . ?
C63 C64 H64 119.8 . . ?
C64 C65 C60 123.6(2) . . ?
C64 C65 H65 118.2 . . ?
C60 C65 H65 118.2 . . ?
N17 C66 C67 112.2(3) . . ?
N17 C66 H66A 109.2 . . ?
C67 C66 H66A 109.2 . . ?
N17 C66 H66B 109.2 . . ?
C67 C66 H66B 109.2 . . ?
H66A C66 H66B 107.9 . . ?
C66 C67 H67A 109.5 . . ?
C66 C67 H67B 109.5 . . ?
H67A C67 H67B 109.5 . . ?
C66 C67 H67C 109.5 . . ?
H67A C67 H67C 109.5 . . ?
H67B C67 H67C 109.5 . . ?
N17 C68 C69 112.9(3) . . ?
N17 C68 H68A 109 . . ?
C69 C68 H68A 109 . . ?
N17 C68 H68B 109 . . ?
C69 C68 H68B 109 . . ?
H68A C68 H68B 107.8 . . ?
C68 C69 H69A 109.5 . . ?
C68 C69 H69B 109.5 . . ?
H69A C69 H69B 109.5 . . ?
C68 C69 H69C 109.5 . . ?
H69A C69 H69C 109.5 . . ?
H69B C69 H69C 109.5 . . ?
N15 C70 C71 120.7(2) . . ?
N15 C70 H70 119.6 . . ?
C71 C70 H70 119.6 . . ?
C72 C71 C76 117.2(2) . . ?
C72 C71 C70 120.5(2) . . ?
C76 C71 C70 122.2(2) . . ?
O6 C72 C73 118.6(2) . . ?
O6 C72 C71 119.3(2) . . ?
C73 C72 C71 122.0(2) . . ?
C72 C73 C74 120.8(2) . . ?
C72 C73 H73 119.6 . . ?
C74 C73 H73 119.6 . . ?
N18 C74 C73 120.8(2) . . ?
N18 C74 C75 121.7(2) . . ?
C73 C74 C75 117.5(2) . . ?
C76 C75 C74 120.6(2) . . ?
C76 C75 H75 119.7 . . ?
C74 C75 H75 119.7 . . ?
C75 C76 C71 121.9(2) . . ?
C75 C76 H76 119.1 . . ?
C71 C76 H76 119.1 . . ?
C78 C77 N18 112.9(4) . . ?
C78 C77 H77A 109 . . ?
N18 C77 H77A 109 . . ?
C78 C77 H77B 109 . . ?
N18 C77 H77B 109 . . ?
H77A C77 H77B 107.8 . . ?
C77 C78 H78A 109.5 . . ?
C77 C78 H78B 109.5 . . ?
H78A C78 H78B 109.5 . . ?
C77 C78 H78C 109.5 . . ?
H78A C78 H78C 109.5 . . ?
H78B C78 H78C 109.5 . . ?
N18 C79 C80 113.3(2) . . ?
N18 C79 H79A 108.9 . . ?
C80 C79 H79A 108.9 . . ?
N18 C79 H79B 108.9 . . ?
C80 C79 H79B 108.9 . . ?
H79A C79 H79B 107.7 . . ?
C79 C80 H80A 109.5 . . ?
C79 C80 H80B 109.5 . . ?
H80A C80 H80B 109.5 . . ?
C79 C80 H80C 109.5 . . ?
H80A C80 H80C 109.5 . . ?
H80B C80 H80C 109.5 . . ?
C82 C81 C86 116.9(2) . . ?
C82 C81 B3 121.3(2) . . ?
C86 C81 B3 121.7(2) . . ?
C83 C82 C81 121.7(2) . . ?
C83 C82 H82 119.2 . . ?
C81 C82 H82 119.2 . . ?
C84 C83 C82 119.9(2) . . ?
C84 C83 H83 120 . . ?
C82 C83 H83 120 . . ?
C83 C84 C85 119.8(3) . . ?
C83 C84 H84 120.1 . . ?
C85 C84 H84 120.1 . . ?
C86 C85 C84 120.1(2) . . ?
C86 C85 H85 120 . . ?
C84 C85 H85 120 . . ?
C85 C86 C81 121.5(2) . . ?
C85 C86 H86 119.2 . . ?
C81 C86 H86 119.2 . . ?
C92 C87 C88 116.1(3) . . ?
C92 C87 B4 118.2(2) . . ?
C88 C87 B4 125.6(2) . . ?
C89 C88 C87 122.1(3) . . ?
C89 C88 H88 119 . . ?
C87 C88 H88 119 . . ?
C90 C89 C88 119.7(3) . . ?
C90 C89 H89 120.1 . . ?
C88 C89 H89 120.1 . . ?
C91 C90 C89 120.0(3) . . ?
C91 C90 H90 120 . . ?
C89 C90 H90 120 . . ?
C90 C91 C92 119.9(3) . . ?
C90 C91 H91 120 . . ?
C92 C91 H91 120 . . ?
C87 C92 C91 122.1(3) . . ?
C87 C92 H92 119 . . ?
C91 C92 H92 119 . . ?
N2 N1 C1 120.62(18) . . ?
N2 N1 B1 125.83(19) . . ?
C1 N1 B1 113.48(18) . . ?
C2 N2 N1 120.37(18) . . ?
C2 N2 B2 125.88(19) . . ?
N1 N2 B2 113.75(18) . . ?
C1 N3 N4 112.8(2) . . ?
C13 N4 N3 118.0(2) . . ?
C13 N4 B2 118.16(19) . . ?
N3 N4 B2 123.33(18) . . ?
C1 N5 N6 107.19(18) . . ?
C24 N6 N5 123.0(2) . . ?
C24 N6 B1 123.5(2) . . ?
N5 N6 B1 113.43(17) . . ?
C6 N7 C11 121.5(2) . . ?
C6 N7 C9 123.2(2) . . ?
C11 N7 C9 115.0(2) . . ?
C17 N8 C20 121.5(2) . . ?
C17 N8 C22 120.3(2) . . ?
C20 N8 C22 118.1(2) . . ?
C47 N10 N11 107.62(18) . . ?
C48 N11 N10 122.58(19) . . ?
C48 N11 B3 124.2(2) . . ?
N10 N11 B3 113.21(17) . . ?
N13 N12 C47 120.44(18) . . ?
N13 N12 B3 126.09(19) . . ?
C47 N12 B3 113.42(18) . . ?
C59 N13 N12 120.25(19) . . ?
C59 N13 B4 125.76(19) . . ?
N12 N13 B4 113.94(18) . . ?
C47 N14 N15 112.63(19) . . ?
C70 N15 N14 117.7(2) . . ?
C70 N15 B4 118.89(19) . . ?
N14 N15 B4 123.06(19) . . ?
C52 N16 C57 121.3(2) . . ?
C52 N16 C55 121.7(2) . . ?
C57 N16 C55 116.7(2) . . ?
C63 N17 C66 122.2(2) . . ?
C63 N17 C68 122.5(2) . . ?
C66 N17 C68 114.8(2) . . ?
C74 N18 C79 122.1(2) . . ?
C74 N18 C77 120.4(2) . . ?
C79 N18 C77 116.7(2) . . ?
C4 O1 B1 120.97(18) . . ?
C15 O2 B2 117.62(19) . . ?
C50 O4 H4 109.5 . . ?
C61 O5 B3 121.27(18) . . ?
C72 O6 B4 118.43(19) . . ?
O1 B1 N1 111.85(19) . . ?
O1 B1 N6 106.32(19) . . ?
N1 B1 N6 94.19(18) . . ?
O1 B1 C35 113.5(2) . . ?
N1 B1 C35 114.9(2) . . ?
N6 B1 C35 114.27(19) . . ?
O2 B2 N4 110.9(2) . . ?
O2 B2 N2 106.03(19) . . ?
N4 B2 N2 103.35(19) . . ?
O2 B2 C41 114.6(2) . . ?
N4 B2 C41 111.4(2) . . ?
N2 B2 C41 109.9(2) . . ?
O5 B3 N12 111.6(2) . . ?
O5 B3 N11 105.99(19) . . ?
N12 B3 N11 94.25(18) . . ?
O5 B3 C81 113.7(2) . . ?
N12 B3 C81 115.4(2) . . ?
N11 B3 C81 114.06(19) . . ?
O6 B4 N15 110.3(2) . . ?
O6 B4 N13 106.0(2) . . ?
N15 B4 N13 102.67(19) . . ?
O6 B4 C87 114.0(2) . . ?
N15 B4 C87 112.8(2) . . ?
N13 B4 C87 110.3(2) . . ?

loop_
_geom_bond_atom_site_label_1
_geom_bond_atom_site_label_2
_geom_bond_distance
_geom_bond_site_symmetry_2
_geom_bond_publ_flag
C1 N3 1.321(3) . ?
C1 N5 1.348(3) . ?
C1 N1 1.372(3) . ?
C2 N2 1.300(3) . ?
C2 C3 1.424(3) . ?
C2 H2 0.95 . ?
C3 C8 1.417(3) . ?
C3 C4 1.427(3) . ?
C4 O1 1.349(3) . ?
C4 C5 1.372(3) . ?
C5 C6 1.408(3) . ?
C5 H5 0.95 . ?
C6 N7 1.355(3) . ?
C6 C7 1.419(3) . ?
C7 C8 1.353(3) . ?
C7 H7 0.95 . ?
C8 H8 0.95 . ?
C9 N7 1.481(4) . ?
C9 C10 1.492(5) . ?
C9 H9A 0.99 . ?
C9 H9B 0.99 . ?
C10 H10A 0.98 . ?
C10 H10B 0.98 . ?
C10 H10C 0.98 . ?
C11 N7 1.470(3) . ?
C11 C12 1.507(6) . ?
C11 H11A 0.99 . ?
C11 H11B 0.99 . ?
C12 H12A 0.98 . ?
C12 H12B 0.98 . ?
C12 H12C 0.98 . ?
C13 N4 1.307(3) . ?
C13 C14 1.424(3) . ?
C13 H13 0.95 . ?
C14 C19 1.399(3) . ?
C14 C15 1.403(4) . ?
C15 O2 1.361(3) . ?
C15 C16 1.370(3) . ?
C16 C17 1.412(3) . ?
C16 H16 0.95 . ?
C17 N8 1.364(3) . ?
C17 C18 1.407(4) . ?
C18 C19 1.366(4) . ?
C18 H18 0.95 . ?
C19 H19 0.95 . ?
C20 N8 1.464(3) . ?
C20 C21 1.526(4) . ?
C20 H20A 0.99 . ?
C20 H20B 0.99 . ?
C21 H21A 0.98 . ?
C21 H21B 0.98 . ?
C21 H21C 0.98 . ?
C22 C23 1.454(5) . ?
C22 N8 1.487(4) . ?
C22 H22A 0.99 . ?
C22 H22B 0.99 . ?
C23 H23A 0.98 . ?
C23 H23B 0.98 . ?
C23 H23C 0.98 . ?
C24 N6 1.298(3) . ?
C24 C25 1.478(3) . ?
C24 C25B 1.487(9) . ?
C24 H24 0.95 . ?
C25 C26 1.39 . ?
C25 C30 1.39 . ?
C26 O3 1.357(3) . ?
C26 C27 1.39 . ?
C27 C28 1.39 . ?
C27 H27 0.95 . ?
C28 C29 1.39 . ?
C28 N9 1.396(3) . ?
C29 C30 1.39 . ?
C29 H29 0.95 . ?
C30 H30 0.95 . ?
C31 C32 1.327(9) . ?
C31 N9 1.512(5) . ?
C31 H31A 0.99 . ?
C31 H31B 0.99 . ?
C32 H32A 0.98 . ?
C32 H32B 0.98 . ?
C32 H32C 0.98 . ?
C33 C34 1.461(7) . ?
C33 N9 1.476(6) . ?
C33 H33A 0.99 . ?
C33 H33B 0.99 . ?
C34 H34A 0.98 . ?
C34 H34B 0.98 . ?
C34 H34C 0.98 . ?
O3 H3 0.84 . ?
C25B C26B 1.39 . ?
C25B C30B 1.39 . ?
C26B O3B 1.338(13) . ?
C26B C27B 1.39 . ?
C27B C28B 1.39 . ?
C27B H27B 0.95 . ?
C28B N9B 1.388(12) . ?
C28B C29B 1.39 . ?
C29B C30B 1.39 . ?
C29B H29B 0.95 . ?
C30B H30B 0.95 . ?
C31B C32B 1.289(19) . ?
C31B N9B 1.571(17) . ?
C31B H31C 0.99 . ?
C31B H31D 0.99 . ?
C32B H32D 0.98 . ?
C32B H32E 0.98 . ?
C32B H32F 0.98 . ?
C33B C34B 1.440(17) . ?
C33B N9B 1.465(15) . ?
C33B H33C 0.99 . ?
C33B H33D 0.99 . ?
C34B H34D 0.98 . ?
C34B H34E 0.98 . ?
C34B H34F 0.98 . ?
O3B H3B 0.84 . ?
C35 C40 1.397(3) . ?
C35 C36 1.398(3) . ?
C35 B1 1.591(4) . ?
C36 C37 1.383(4) . ?
C36 H36 0.95 . ?
C37 C38 1.386(4) . ?
C37 H37 0.95 . ?
C38 C39 1.375(4) . ?
C38 H38 0.95 . ?
C39 C40 1.381(4) . ?
C39 H39 0.95 . ?
C40 H40 0.95 . ?
C41 C42 1.383(4) . ?
C41 C46 1.389(3) . ?
C41 B2 1.599(4) . ?
C42 C43 1.377(4) . ?
C42 H42 0.95 . ?
C43 C44 1.368(4) . ?
C43 H43 0.95 . ?
C44 C45 1.370(4) . ?
C44 H44 0.95 . ?
C45 C46 1.383(4) . ?
C45 H45 0.95 . ?
C46 H46 0.95 . ?
C47 N14 1.315(3) . ?
C47 N10 1.351(3) . ?
C47 N12 1.375(3) . ?
C48 N11 1.303(3) . ?
C48 C49 1.435(3) . ?
C48 H48 0.95 . ?
C49 C54 1.408(3) . ?
C49 C50 1.418(3) . ?
C50 O4 1.356(3) . ?
C50 C51 1.387(3) . ?
C51 C52 1.404(4) . ?
C51 H51 0.95 . ?
C52 N16 1.373(3) . ?
C52 C53 1.417(4) . ?
C53 C54 1.366(4) . ?
C53 H53 0.95 . ?
C54 H54 0.95 . ?
C55 N16 1.478(4) . ?
C55 C56 1.493(5) . ?
C55 H55A 0.99 . ?
C55 H55B 0.99 . ?
C56 H56A 0.98 . ?
C56 H56B 0.98 . ?
C56 H56C 0.98 . ?
C57 N16 1.457(4) . ?
C57 C58 1.486(4) . ?
C57 H57A 0.99 . ?
C57 H57B 0.99 . ?
C58 H58A 0.98 . ?
C58 H58B 0.98 . ?
C58 H58C 0.98 . ?
C59 N13 1.304(3) . ?
C59 C60 1.431(3) . ?
C59 H59 0.95 . ?
C60 C65 1.421(3) . ?
C60 C61 1.427(3) . ?
C61 O5 1.345(3) . ?
C61 C62 1.382(3) . ?
C62 C63 1.405(3) . ?
C62 H62 0.95 . ?
C63 N17 1.355(3) . ?
C63 C64 1.415(3) . ?
C64 C65 1.364(3) . ?
C64 H64 0.95 . ?
C65 H65 0.95 . ?
C66 N17 1.459(3) . ?
C66 C67 1.484(5) . ?
C66 H66A 0.99 . ?
C66 H66B 0.99 . ?
C67 H67A 0.98 . ?
C67 H67B 0.98 . ?
C67 H67C 0.98 . ?
C68 N17 1.469(3) . ?
C68 C69 1.510(5) . ?
C68 H68A 0.99 . ?
C68 H68B 0.99 . ?
C69 H69A 0.98 . ?
C69 H69B 0.98 . ?
C69 H69C 0.98 . ?
C70 N15 1.303(3) . ?
C70 C71 1.421(3) . ?
C70 H70 0.95 . ?
C71 C72 1.402(3) . ?
C71 C76 1.408(3) . ?
C72 O6 1.353(3) . ?
C72 C73 1.369(3) . ?
C73 C74 1.415(4) . ?
C73 H73 0.95 . ?
C74 N18 1.366(3) . ?
C74 C75 1.423(4) . ?
C75 C76 1.368(3) . ?
C75 H75 0.95 . ?
C76 H76 0.95 . ?
C77 C78 1.432(5) . ?
C77 N18 1.507(4) . ?
C77 H77A 0.99 . ?
C77 H77B 0.99 . ?
C78 H78A 0.98 . ?
C78 H78B 0.98 . ?
C78 H78C 0.98 . ?
C79 N18 1.458(3) . ?
C79 C80 1.506(4) . ?
C79 H79A 0.99 . ?
C79 H79B 0.99 . ?
C80 H80A 0.98 . ?
C80 H80B 0.98 . ?
C80 H80C 0.98 . ?
C81 C82 1.394(3) . ?
C81 C86 1.405(3) . ?
C81 B3 1.595(4) . ?
C82 C83 1.390(4) . ?
C82 H82 0.95 . ?
C83 C84 1.376(4) . ?
C83 H83 0.95 . ?
C84 C85 1.386(4) . ?
C84 H84 0.95 . ?
C85 C86 1.379(4) . ?
C85 H85 0.95 . ?
C86 H86 0.95 . ?
C87 C92 1.380(4) . ?
C87 C88 1.393(4) . ?
C87 B4 1.591(4) . ?
C88 C89 1.389(4) . ?
C88 H88 0.95 . ?
C89 C90 1.365(4) . ?
C89 H89 0.95 . ?
C90 C91 1.361(4) . ?
C90 H90 0.95 . ?
C91 C92 1.393(4) . ?
C91 H91 0.95 . ?
C92 H92 0.95 . ?
N1 N2 1.370(2) . ?
N1 B1 1.521(3) . ?
N2 B2 1.573(3) . ?
N3 N4 1.394(3) . ?
N4 B2 1.566(3) . ?
N5 N6 1.392(3) . ?
N6 B1 1.573(3) . ?
N10 N11 1.385(3) . ?
N11 B3 1.578(3) . ?
N12 N13 1.363(2) . ?
N12 B3 1.521(3) . ?
N13 B4 1.579(3) . ?
N14 N15 1.391(3) . ?
N15 B4 1.568(4) . ?
O1 B1 1.463(3) . ?
O2 B2 1.444(3) . ?
O4 H4 0.84 . ?
O5 B3 1.469(3) . ?
O6 B4 1.452(3) . ?
